data_7009731
loop_
_publ_author_name
'Kelso, Laurence S.'
'Smith, Trevor A.'
'Schultz, Austin C.'
'Junk, Peter C.'
'Warrener, Ronald N.'
'Ghiggino, Kenneth P.'
'Keene, F. Richard'

_publ_contact_author
;
     ? name
     ? institute
     ? department
     ? address
     ? city
     ? country
;
_publ_section_title
;
 Electron and energy transfer within dyads involving
 polypyridyl-ruthenium(II) and -osmium(II) centres separated by rigid
 alicyclic bridges
;
_journal_issue 15
_journal_name_full 'Journal of the Chemical Society, Dalton Transactions'
_journal_page_first 2599
_journal_paper_doi 10.1039/b003174g
_journal_year 2000
_chemical_formula_structural C30H28N2O5
_chemical_formula_weight 496.56
_chemical_name_common phenanthroline-molrac
_space_group_IT_number 2
_symmetry_cell_setting triclinic
_symmetry_space_group_name_Hall '-P 1'
_symmetry_space_group_name_H-M 'P -1'
_audit_creation_date 98-09-09
_audit_creation_method from_xtal_archive_file_using_CIFIO
_cell_angle_alpha 66.944(8)
_cell_angle_beta 86.003(13)
_cell_angle_gamma 65.861(12)
_cell_formula_units_Z 2
_cell_length_a 9.9845(19)
_cell_length_b 11.1965(7)
_cell_length_c 13.0350(13)
_cell_measurement_reflns_used 25
_cell_measurement_temperature 296
_cell_volume 1216.4(3)
_computing_cell_refinement 'Enraf Nonius '
_computing_data_collection Enraf-Nonius
_computing_data_reduction xtal_DIFDAT_SORTRF_ADDREF_ABSORB
_computing_molecular_graphics xtal
_computing_publication_material xtal_CIFIO
_computing_structure_refinement xtal_CRYLSQ
_computing_structure_solution xtal_SIMPEL
_diffrn_ambient_temperature 296
_diffrn_measurement_device CAD4
_diffrn_radiation_source MoK_
_diffrn_radiation_type xray_tube
_diffrn_radiation_wavelength 0.71073
_diffrn_reflns_av_R_equivalents .009
_diffrn_reflns_av_sigmaI/netI .035
_diffrn_reflns_limit_h_max 11
_diffrn_reflns_limit_h_min 0
_diffrn_reflns_limit_k_max 13
_diffrn_reflns_limit_k_min -12
_diffrn_reflns_limit_l_max 15
_diffrn_reflns_limit_l_min -15
_diffrn_reflns_number 4491
_diffrn_reflns_reduction_process perpendicular_monochr_Lp
_diffrn_reflns_theta_max 24.96
_diffrn_reflns_theta_min 1.71
_diffrn_standards_decay_% 0
_diffrn_standards_interval_time '3600 secs'
_diffrn_standards_number '3 standards used'
_exptl_absorpt_coefficient_mu '0.9 cm-1'
_exptl_absorpt_correction_type gaussian
_exptl_crystal_colour colourless
_exptl_crystal_density_diffrn 1.356
_exptl_crystal_density_meas ?
_exptl_crystal_description cube
_exptl_crystal_F_000 524
_exptl_crystal_size_mid '0.38 x 0.28 x 0.40 mm'
_refine_diff_density_max .403
_refine_diff_density_min -.589
_refine_ls_abs_structure_details none
_refine_ls_abs_structure_Flack 0
_refine_ls_extinction_coef .00000
_refine_ls_extinction_method none
_refine_ls_goodness_of_fit_all 2.161
_refine_ls_goodness_of_fit_obs 2.637
_refine_ls_matrix_type atomblock
_refine_ls_number_constraints 0
_refine_ls_number_parameters 335
_refine_ls_number_reflns 2677
_refine_ls_number_restraints 0
_refine_ls_R_factor_all .103
_refine_ls_R_factor_obs .055
_refine_ls_shift/esd_max 1.012
_refine_ls_shift/esd_mean .068
_refine_ls_structure_factor_coef F
_refine_ls_weighting_scheme sigma
_refine_ls_wR_factor_all .064
_refine_ls_wR_factor_obs .061
_reflns_d_resolution_high .842
_reflns_d_resolution_low 11.924
_reflns_limit_h_max 11
_reflns_limit_h_min 0
_reflns_limit_k_max 13
_reflns_limit_k_min -11
_reflns_limit_l_max 15
_reflns_limit_l_min -15
_reflns_number_observed 2677
_reflns_number_total 4219
_reflns_observed_criterion refl_observed_if_F____>.000_sigma(F___)
_cod_data_source_file b003174g.txt
_cod_data_source_block lk4
_cod_depositor_comments
;
The following automatic conversions were performed:
'_exptl_absorpt_correction_type' value 'Gaussian' changed to 'gaussian'
according to '/home/saulius/struct/CIF-dictionaries/cif_core.dic'
dictionary named 'cif_core.dic' version 2.4.1 from 2010-06-29.

Automatic conversion script
Id: cif_fix_enum 1527 2010-12-29 10:47:43Z saulius 

The following automatic conversions were performed:

'_exptl_crystal_density_meas' value 'not determined' was changed to
'?' - the value is perceived as not measured.

Automatic conversion script
Id: cif_fix_values 3008 2015-01-20 13:52:24Z robertas 
;
_cod_original_sg_symbol_Hall -p_1
_cod_original_sg_symbol_H-M p_-1
_cod_database_code 7009731
_exptl_absorpt_correction_a*_min 1.021
_exptl_absorpt_correction_a*_max 1.041

loop_
_symmetry_equiv_pos_as_xyz
+x,+y,+z
-x,-y,-z

loop_
_atom_site_aniso_label
_atom_site_aniso_U_11
_atom_site_aniso_U_22
_atom_site_aniso_U_33
_atom_site_aniso_U_12
_atom_site_aniso_U_13
_atom_site_aniso_U_23
C1 .053(2) .034(2) .0239(18) -.0117(19) .0026(17) -.0026(15)
C2 .051(3) .041(2) .0278(19) -.013(2) -.0032(18) -.0092(17)
C3 .043(2) .038(2) .0311(19) -.0169(18) .0003(17) -.0124(16)
C4 .030(2) .0299(19) .0262(17) -.0090(16) .0043(15) -.0112(15)
C5 .032(2) .0295(19) .0268(17) -.0103(16) .0078(15) -.0084(15)
C6 .032(2) .031(2) .0323(18) -.0149(17) .0067(16) -.0139(16)
C7 .034(2) .032(2) .0275(18) -.0134(16) .0041(15) -.0111(15)
C8 .054(3) .046(2) .033(2) -.028(2) -.0013(19) -.0069(18)
C9 .055(3) .059(3) .040(2) -.034(2) -.003(2) -.012(2)
C10 .055(3) .058(3) .055(2) -.040(2) .010(2) -.024(2)
C11 .0274(19) .0273(18) .0266(17) -.0094(15) .0031(15) -.0096(14)
C12 .032(2) .0278(18) .0246(17) -.0127(16) .0056(15) -.0093(14)
C13 .0289(19) .0295(18) .0260(17) -.0136(16) .0028(14) -.0078(15)
C14 .031(2) .0279(18) .0279(17) -.0115(16) .0021(15) -.0096(15)
C15 .041(2) .034(2) .0315(19) -.0200(18) .0019(17) -.0078(16)
C16 .062(3) .036(2) .038(2) -.024(2) -.002(2) -.0144(17)
C17 .081(3) .039(2) .045(2) -.036(2) .000(2) -.0058(19)
C18 .082(3) .039(2) .039(2) -.032(2) .004(2) -.0037(18)
C19 .058(3) .036(2) .034(2) -.019(2) -.0045(19) -.0052(17)
C20 .056(3) .034(2) .045(2) -.013(2) .003(2) -.0127(18)
C21 .041(2) .0293(19) .0283(18) -.0159(17) .0030(16) -.0080(15)
C22 .036(2) .0321(19) .0213(16) -.0155(17) .0035(15) -.0072(15)
C23 .037(2) .034(2) .0259(17) -.0176(17) .0037(15) -.0092(15)
C24 .038(2) .0254(18) .0306(18) -.0168(17) .0101(16) -.0073(15)
C25 .036(2) .037(2) .039(2) -.0152(18) -.0018(17) -.0074(17)
C26 .059(3) .046(2) .0284(19) -.032(2) .0077(18) -.0118(17)
C27 .043(2) .034(2) .0326(19) -.0152(18) .0018(17) -.0121(16)
C28 .039(2) .039(2) .038(2) -.0153(18) .0003(17) -.0116(17)
C29 .070(3) .070(3) .054(3) -.005(3) .022(2) -.030(2)
C30 .041(3) .086(3) .077(3) -.023(2) .014(2) -.013(3)
N1 .0445(19) .0337(17) .0318(16) -.0151(15) .0083(14) -.0059(13)
N2 .051(2) .047(2) .0407(17) -.0320(17) .0095(15) -.0138(15)
O1 .0433(15) .0447(15) .0437(14) -.0182(13) .0179(12) -.0156(12)
O2 .066(2) .0483(17) .0450(16) .0059(15) .0157(15) -.0150(13)
O3 .100(3) .0532(18) .0320(15) .0027(17) .0037(16) -.0158(13)
O4 .0492(18) .075(2) .0446(16) -.0200(16) -.0125(14) -.0026(15)
O5 .0344(15) .0640(18) .0472(16) -.0182(14) .0076(13) -.0071(14)

loop_
_atom_site_label
_atom_site_fract_x
_atom_site_fract_y
_atom_site_fract_z
_atom_site_U_iso_or_equiv
_atom_site_thermal_displace_type
_atom_site_calc_flag
_atom_site_calc_attached_atom
C1 .6355(4) .5021(4) -.1713(3) .042(4) Uani ? ?
C2 .5473(4) .4314(4) -.1652(3) .043(4) Uani ? ?
C3 .5428(4) .3327(4) -.0634(3) .038(4) Uani ? ?
C4 .6282(3) .3057(3) .0319(3) .030(3) Uani ? ?
C5 .7146(4) .3835(3) .0166(3) .031(4) Uani ? ?
C6 .8126(4) .3554(3) .1090(3) .031(4) Uani ? ?
C7 .8177(4) .2526(3) .2171(3) .031(4) Uani ? ?
C8 .9231(4) .2236(4) .3001(3) .044(4) Uani ? ?
C9 1.0156(4) .2926(4) .2745(3) .050(5) Uani ? ?
C10 1.0002(4) .3925(4) .1661(3) .050(5) Uani ? ?
C11 .6329(3) .2038(3) .1440(3) .028(3) Uani ? ?
C12 .7207(3) .1822(3) .2316(3) .029(3) Uani ? ?
C13 .5503(3) .1075(3) .1860(3) .029(3) Uani ? ?
C14 .6734(4) -.0501(3) .2217(3) .030(3) Uani ? ?
C15 .6158(4) -.1633(3) .3012(3) .036(4) Uani ? ?
C16 .6821(4) -.3182(4) .3106(3) .044(4) Uani ? ?
C17 .6032(5) -.3930(4) .4038(3) .054(5) Uani ? ?
C18 .6719(5) -.4002(4) .5111(3) .054(5) Uani ? ?
C19 .7878(4) -.3379(4) .4677(3) .045(4) Uani ? ?
C20 .8384(4) -.3867(4) .3719(3) .048(4) Uani ? ?
C21 .6966(4) -.1778(3) .4072(3) .034(4) Uani ? ?
C22 .7676(4) -.0758(3) .3290(2) .031(4) Uani ? ?
C23 .6977(4) .0734(3) .3381(3) .032(4) Uani ? ?
C24 .5355(4) .1152(3) .3016(3) .032(4) Uani ? ?
C25 .4046(4) .1439(4) .1257(3) .040(4) Uani ? ?
C26 .7233(4) .0718(4) .4528(3) .042(4) Uani ? ?
C27 .7444(4) -.0697(3) .1194(3) .037(4) Uani ? ?
C28 .9338(4) -.1291(4) .3410(3) .040(4) Uani ? ?
C29 .9340(5) -.2192(5) .0503(3) .072(6) Uani ? ?
C30 1.1464(5) -.1204(5) .2511(4) .077(6) Uani ? ?
N1 .7176(3) .4826(3) -.0856(2) .040(3) Uani ? ?
N2 .9011(3) .4261(3) .0855(2) .043(4) Uani ? ?
O1 .4259(3) .1493(3) .34785(19) .045(3) Uani ? ?
O2 .8561(3) -.1940(3) .1424(2) .066(3) Uani ? ?
O3 .7017(3) .0161(3) .0256(2) .074(4) Uani ? ?
O4 1.0106(3) -.2016(3) .4291(2) .065(3) Uani ? ?
O5 .9868(3) -.0781(3) .2446(2) .055(3) Uani ? ?
H1 .62817 .58551 -.24924 .03500 Uiso ? ?
H2 .47504 .45727 -.23535 .03500 Uiso ? ?
H3 .49007 .26025 -.05708 .03500 Uiso ? ?
H8 .93826 .15185 .37276 .03500 Uiso ? ?
H9 1.08918 .25835 .33260 .03500 Uiso ? ?
H10 1.08195 .43969 .14314 .03500 Uiso ? ?
H15 .49458 -.11752 .28930 .03500 Uiso ? ?
H16 .66319 -.33031 .24038 .03500 Uiso ? ?
H17a .61678 -.50031 .41747 .03500 Uiso ? ?
H17b .47785 -.32800 .39311 .03500 Uiso ? ?
H18a .71947 -.49856 .55853 .03500 Uiso ? ?
H18b .57671 -.34383 .55032 .03500 Uiso ? ?
H19 .86294 -.36928 .53856 .03500 Uiso ? ?
H20a .90765 -.35767 .32274 .03500 Uiso ? ?
H20b .87948 -.49913 .38984 .03500 Uiso ? ?
H21 .63055 -.12686 .45754 .03500 Uiso ? ?
H25a .33134 .25435 .09523 .03500 Uiso ? ?
H25b .35738 .09064 .17857 .03500 Uiso ? ?
H25c .42452 .11377 .05840 .03500 Uiso ? ?
H26a .83289 .01122 .48348 .03500 Uiso ? ?
H26b .66206 .02266 .51036 .03500 Uiso ? ?
H26c .69215 .17284 .44881 .03500 Uiso ? ?
H28a 1.04826 -.28767 .07981 .03500 Uiso ? ?
H28b .92749 -.12360 -.01451 .03500 Uiso ? ?
H28c .89120 -.26871 .01606 .03500 Uiso ? ?
H30a 1.17313 -.10338 .17997 .03500 Uiso ? ?
H30b 1.20540 -.22846 .30176 .03500 Uiso ? ?
H30c 1.17594 -.06027 .28262 .03500 Uiso ? ?

loop_
_atom_type_symbol
_atom_type_description
_atom_type_oxidation_number
_atom_type_number_in_cell
_atom_type_scat_dispersion_real
_atom_type_scat_dispersion_imag
_atom_type_scat_source
C ? 0 60 .002 .002 Int._Tables_Vol_IV_Tables_2.2B_and_2.3.1
H ? 0 56 0 0 Int._Tables_Vol_IV_Tables_2.2B_and_2.3.1
N ? 0 4 .004 .003 Int._Tables_Vol_IV_Tables_2.2B_and_2.3.1
O ? 0 10 .008 .006 Int._Tables_Vol_IV_Tables_2.2B_and_2.3.1

loop_
_diffrn_attenuator_code
_diffrn_attenuator_scale
? ?

loop_
_geom_angle_atom_site_label_1
_geom_angle_atom_site_label_2
_geom_angle_atom_site_label_3
_geom_angle
_geom_angle_site_symmetry_1
_geom_angle_site_symmetry_2
_geom_angle_site_symmetry_3
_geom_angle_publ_flag
? ? ? ? ? ? ? ?

loop_
_geom_bond_atom_site_label_1
_geom_bond_atom_site_label_2
_geom_bond_distance
_geom_bond_site_symmetry_1
_geom_bond_site_symmetry_2
_geom_bond_publ_flag
? ? ? ? ? ?

loop_
_geom_contact_atom_site_label_1
_geom_contact_atom_site_label_2
_geom_contact_distance
_geom_contact_site_symmetry_1
_geom_contact_site_symmetry_2
_geom_contact_publ_flag
? ? ? ? ? ?

loop_
_geom_torsion_atom_site_label_1
_geom_torsion_atom_site_label_2
_geom_torsion_atom_site_label_3
_geom_torsion_atom_site_label_4
_geom_torsion
_geom_torsion_site_symmetry_1
_geom_torsion_site_symmetry_2
_geom_torsion_site_symmetry_3
_geom_torsion_site_symmetry_4
_geom_torsion_publ_flag
? ? ? ? ? ? ? ? ? ?

loop_
_reflns_scale_group_code
_reflns_scale_meas_F
? 1.3467
